data_4348226
loop_
_publ_author_name
'Chalmers, Brian A.'
'Meigh, Christina B. E.'
'Nejman, Phillip S.'
'B\"uhl, Michael'
'L\'ebl, Tom\'a\<s'
'Woollins, J. Derek'
'Slawin, Alexandra M. Z.'
'Kilian, Petr'

_publ_section_title
;
 Geminally Substituted Tris(acenaphthyl) and Bis(acenaphthyl) Arsines,
 Stibines, and Bismuthine: A Structural and Nuclear Magnetic Resonance
 Investigation.
;
_journal_issue 14
_journal_name_full 'Inorganic chemistry'
_journal_page_first 7117
_journal_page_last 7125
_journal_paper_doi 10.1021/acs.inorgchem.6b01079
_journal_volume 55
_journal_year 2016
_chemical_formula_moiety 'C54 H66 As P3'
_chemical_formula_sum 'C54 H66 As P3'
_chemical_formula_weight 882.96
_space_group_crystal_system triclinic
_space_group_IT_number 2
_space_group_name_Hall '-P 1'
_space_group_name_H-M_alt 'P -1'
_atom_sites_solution_hydrogens geom
_atom_sites_solution_primary direct
_atom_sites_solution_secondary difmap
_audit_creation_date 2015-09-22
_audit_creation_method 'by CrystalStructure 4.1'
_cell_angle_alpha 90.654(2)
_cell_angle_beta 100.864(4)
_cell_angle_gamma 111.008(4)
_cell_formula_units_Z 2
_cell_length_a 10.184(2)
_cell_length_b 11.385(2)
_cell_length_c 21.809(4)
_cell_measurement_reflns_used 3574
_cell_measurement_temperature 93
_cell_measurement_theta_max 25.35
_cell_measurement_theta_min 2.19
_cell_volume 2309.6(7)
_computing_cell_refinement 'CrystalClear-SM Expert 2.1 b29'
_computing_data_collection 'CrystalClear-SM Expert 2.1 b29 (Rigaku, 2013)'
_computing_data_reduction 'CrystalClear-SM Expert 2.1 b29'
_computing_molecular_graphics 'CrystalStructure 4.1'
_computing_publication_material 'CrystalStructure 4.1 (Rigaku, 2014)'
_computing_structure_refinement 'SHELXL2013 (Sheldrick, 2008)'
_computing_structure_solution 'DIRDIF99-PATTY (Gould, et al., 1999)'
_diffrn_ambient_temperature 93
_diffrn_detector_area_resol_mean 5.811
_diffrn_measured_fraction_theta_full 0.989
_diffrn_measured_fraction_theta_max 0.988
_diffrn_measurement_device_type 'Rigaku XtaLAB P100'
_diffrn_measurement_method \w
_diffrn_radiation_type 'Mo K\a'
_diffrn_radiation_wavelength 0.71075
_diffrn_reflns_av_R_equivalents 0.0590
_diffrn_reflns_Laue_measured_fraction_full 0.989
_diffrn_reflns_Laue_measured_fraction_max 0.988
_diffrn_reflns_limit_h_max 12
_diffrn_reflns_limit_h_min -12
_diffrn_reflns_limit_k_max 13
_diffrn_reflns_limit_k_min -13
_diffrn_reflns_limit_l_max 25
_diffrn_reflns_limit_l_min -26
_diffrn_reflns_number 31645
_diffrn_reflns_point_group_measured_fraction_full 0.989
_diffrn_reflns_point_group_measured_fraction_max 0.988
_diffrn_reflns_theta_full 25.242
_diffrn_reflns_theta_max 25.382
_diffrn_reflns_theta_min 2.072
_diffrn_standards_number 0
_exptl_absorpt_coefficient_mu 0.876
_exptl_absorpt_correction_T_max 0.966
_exptl_absorpt_correction_T_min 0.738
_exptl_absorpt_correction_type multi-scan
_exptl_absorpt_process_details 'REQAB (Rigaku, 1998)'
_exptl_crystal_colour yellow
_exptl_crystal_density_diffrn 1.270
_exptl_crystal_density_method 'not measured'
_exptl_crystal_description prism
_exptl_crystal_F_000 936.00
_exptl_crystal_size_max 0.100
_exptl_crystal_size_mid 0.100
_exptl_crystal_size_min 0.040
_refine_diff_density_max 0.70
_refine_diff_density_min -0.38
_refine_ls_extinction_method none
_refine_ls_goodness_of_fit_ref 1.028
_refine_ls_hydrogen_treatment constr
_refine_ls_number_parameters 535
_refine_ls_number_reflns 8391
_refine_ls_number_restraints 0
_refine_ls_R_factor_all 0.0543
_refine_ls_R_factor_gt 0.0387
_refine_ls_shift/su_max 0.000
_refine_ls_structure_factor_coef Fsqd
_refine_ls_weighting_details 'w = 1/[\s^2^(Fo^2^)+(0.0582P)^2^+0.3958P] where P=(Fo^2^+2Fc^2^)/3'
_refine_ls_weighting_scheme calc
_refine_ls_wR_factor_gt 0.0947
_refine_ls_wR_factor_ref 0.1029
_reflns_number_gt 6819
_reflns_number_total 8391
_reflns_threshold_expression F^2^>2.0\s(F^2^)
_cod_data_source_file ic6b01079_si_002.cif
_cod_data_source_block 2
_cod_original_cell_volume 2309.6(8)
_cod_database_code 4348226

loop_
_space_group_symop_id
_space_group_symop_operation_xyz
1 +X,+Y,+Z
2 -X,-Y,-Z

loop_
_atom_site_label
_atom_site_type_symbol
_atom_site_fract_x
_atom_site_fract_y
_atom_site_fract_z
_atom_site_U_iso_or_equiv
_atom_site_adp_type
_atom_site_occupancy
_atom_site_site_symmetry_order
_atom_site_calc_flag
_atom_site_refinement_flags_posn
_atom_site_refinement_flags_adp
As1 As 0.12362(3) 0.31228(2) 0.24389(2) 0.01175(9) Uani 1 1 d . .
P9 P 0.12138(7) 0.10272(6) 0.34100(3) 0.01408(15) Uani 1 1 d . .
P29 P 0.32733(7) 0.58641(6) 0.30886(3) 0.01365(15) Uani 1 1 d . .
P49 P 0.30818(7) 0.24917(6) 0.15623(3) 0.01335(15) Uani 1 1 d . .
C1 C -0.0315(3) 0.1533(2) 0.19799(12) 0.0128(5) Uani 1 1 d . .
C2 C -0.1161(3) 0.1649(2) 0.14260(12) 0.0180(6) Uani 1 1 d . .
H2 H -0.1013 0.2477 0.1303 0.022 Uiso 1 1 calc R U
C3 C -0.2225(3) 0.0634(2) 0.10314(13) 0.0221(6) Uani 1 1 d . .
H3 H -0.2796 0.0784 0.0665 0.026 Uiso 1 1 calc R U
C4 C -0.2424(3) -0.0567(2) 0.11827(12) 0.0181(6) Uani 1 1 d . .
C5 C -0.1563(3) -0.0727(2) 0.17416(12) 0.0141(5) Uani 1 1 d . .
C6 C -0.1899(3) -0.2035(2) 0.18238(12) 0.0154(6) Uani 1 1 d . .
C7 C -0.1225(3) -0.2368(2) 0.23560(12) 0.0179(6) Uani 1 1 d . .
H7 H -0.1404 -0.3231 0.2420 0.022 Uiso 1 1 calc R U
C8 C -0.0258(3) -0.1406(2) 0.28067(12) 0.0164(6) Uani 1 1 d . .
H8 H 0.0180 -0.1647 0.3183 0.020 Uiso 1 1 calc R U
C9 C 0.0098(3) -0.0122(2) 0.27380(12) 0.0141(5) Uani 1 1 d . .
C10 C -0.0534(3) 0.0268(2) 0.21680(12) 0.0132(5) Uani 1 1 d . .
C11 C -0.3466(3) -0.1842(2) 0.08733(14) 0.0267(7) Uani 1 1 d . .
H11A H -0.3380 -0.1949 0.0433 0.032 Uiso 1 1 calc R U
H11B H -0.4469 -0.1939 0.0880 0.032 Uiso 1 1 calc R U
C12 C -0.3028(3) -0.2810(2) 0.12673(13) 0.0195(6) Uani 1 1 d . .
H12A H -0.3866 -0.3417 0.1407 0.023 Uiso 1 1 calc R U
H12B H -0.2627 -0.3284 0.1021 0.023 Uiso 1 1 calc R U
C13 C 0.2768(3) 0.0491(2) 0.35978(12) 0.0175(6) Uani 1 1 d . .
H13 H 0.2384 -0.0453 0.3563 0.021 Uiso 1 1 calc R U
C14 C 0.3671(3) 0.0938(3) 0.31055(14) 0.0233(6) Uani 1 1 d . .
H14A H 0.4422 0.0577 0.3158 0.028 Uiso 1 1 calc R U
H14B H 0.4118 0.1862 0.3154 0.028 Uiso 1 1 calc R U
H14C H 0.3057 0.0664 0.2687 0.028 Uiso 1 1 calc R U
C15 C 0.3684(3) 0.0964(3) 0.42559(13) 0.0259(7) Uani 1 1 d . .
H15A H 0.4033 0.1889 0.4305 0.031 Uiso 1 1 calc R U
H15B H 0.4505 0.0690 0.4317 0.031 Uiso 1 1 calc R U
H15C H 0.3102 0.0618 0.4568 0.031 Uiso 1 1 calc R U
C16 C 0.0268(3) 0.0442(2) 0.40708(12) 0.0185(6) Uani 1 1 d . .
H16 H 0.0630 -0.0197 0.4274 0.022 Uiso 1 1 calc R U
C17 C 0.0699(3) 0.1585(3) 0.45454(13) 0.0239(6) Uani 1 1 d . .
H17A H 0.0297 0.1313 0.4917 0.029 Uiso 1 1 calc R U
H17B H 0.0326 0.2209 0.4356 0.029 Uiso 1 1 calc R U
H17C H 0.1749 0.1965 0.4667 0.029 Uiso 1 1 calc R U
C18 C -0.1370(3) -0.0149(3) 0.38768(14) 0.0237(6) Uani 1 1 d . .
H18A H -0.1728 0.0427 0.3629 0.028 Uiso 1 1 calc R U
H18B H -0.1786 -0.0301 0.4252 0.028 Uiso 1 1 calc R U
H18C H -0.1648 -0.0951 0.3625 0.028 Uiso 1 1 calc R U
C21 C 0.0038(3) 0.3581(2) 0.29638(12) 0.0150(5) Uani 1 1 d . .
C22 C -0.1291(3) 0.2652(2) 0.29728(12) 0.0167(6) Uani 1 1 d . .
H22 H -0.1598 0.1918 0.2691 0.020 Uiso 1 1 calc R U
C23 C -0.2219(3) 0.2716(2) 0.33670(13) 0.0199(6) Uani 1 1 d . .
H23 H -0.3101 0.2034 0.3358 0.024 Uiso 1 1 calc R U
C24 C -0.1823(3) 0.3777(2) 0.37615(12) 0.0181(6) Uani 1 1 d . .
C25 C -0.0496(3) 0.4764(2) 0.37541(12) 0.0165(6) Uani 1 1 d . .
C26 C -0.0289(3) 0.5810(2) 0.41681(12) 0.0183(6) Uani 1 1 d . .
C27 C 0.0918(3) 0.6868(2) 0.42123(13) 0.0205(6) Uani 1 1 d . .
H27 H 0.1072 0.7594 0.4477 0.025 Uiso 1 1 calc R U
C28 C 0.1925(3) 0.6853(2) 0.38554(12) 0.0182(6) Uani 1 1 d . .
H28 H 0.2764 0.7591 0.3888 0.022 Uiso 1 1 calc R U
C29 C 0.1774(3) 0.5831(2) 0.34583(12) 0.0146(5) Uani 1 1 d . .
C30 C 0.0481(3) 0.4714(2) 0.33779(12) 0.0151(5) Uani 1 1 d . .
C31 C -0.2554(3) 0.4145(3) 0.42266(13) 0.0224(6) Uani 1 1 d . .
H31A H -0.2663 0.3567 0.4565 0.027 Uiso 1 1 calc R U
H31B H -0.3516 0.4122 0.4019 0.027 Uiso 1 1 calc R U
C32 C -0.1553(3) 0.5506(3) 0.44908(14) 0.0261(7) Uani 1 1 d . .
H32A H -0.2054 0.6104 0.4393 0.031 Uiso 1 1 calc R U
H32B H -0.1230 0.5550 0.4951 0.031 Uiso 1 1 calc R U
C33 C 0.4588(3) 0.5743(2) 0.37925(12) 0.0161(6) Uani 1 1 d . .
H33 H 0.5407 0.5652 0.3632 0.019 Uiso 1 1 calc R U
C34 C 0.3873(3) 0.4504(2) 0.40792(13) 0.0202(6) Uani 1 1 d . .
H34A H 0.3092 0.4566 0.4263 0.024 Uiso 1 1 calc R U
H34B H 0.4588 0.4356 0.4405 0.024 Uiso 1 1 calc R U
H34C H 0.3485 0.3802 0.3751 0.024 Uiso 1 1 calc R U
C35 C 0.5240(3) 0.6840(2) 0.42967(13) 0.0215(6) Uani 1 1 d . .
H35A H 0.5962 0.6684 0.4616 0.026 Uiso 1 1 calc R U
H35B H 0.4482 0.6923 0.4492 0.026 Uiso 1 1 calc R U
H35C H 0.5696 0.7621 0.4108 0.026 Uiso 1 1 calc R U
C36 C 0.4088(3) 0.7544(2) 0.29205(13) 0.0185(6) Uani 1 1 d . .
H36 H 0.4318 0.8114 0.3310 0.022 Uiso 1 1 calc R U
C37 C 0.3031(3) 0.7855(3) 0.24067(13) 0.0240(6) Uani 1 1 d . .
H37A H 0.2799 0.7284 0.2029 0.029 Uiso 1 1 calc R U
H37B H 0.3472 0.8730 0.2308 0.029 Uiso 1 1 calc R U
H37C H 0.2149 0.7750 0.2555 0.029 Uiso 1 1 calc R U
C38 C 0.5466(3) 0.7713(3) 0.26865(14) 0.0250(7) Uani 1 1 d . .
H38A H 0.5928 0.8597 0.2607 0.030 Uiso 1 1 calc R U
H38B H 0.5228 0.7172 0.2298 0.030 Uiso 1 1 calc R U
H38C H 0.6124 0.7477 0.3005 0.030 Uiso 1 1 calc R U
C41 C 0.1096(3) 0.4249(2) 0.17510(11) 0.0127(5) Uani 1 1 d . .
C42 C 0.0215(3) 0.4939(2) 0.17651(12) 0.0153(5) Uani 1 1 d . .
H42 H -0.0325 0.4805 0.2086 0.018 Uiso 1 1 calc R U
C43 C 0.0067(3) 0.5824(2) 0.13353(12) 0.0180(6) Uani 1 1 d . .
H43 H -0.0567 0.6256 0.1364 0.022 Uiso 1 1 calc R U
C44 C 0.0852(3) 0.6047(2) 0.08790(12) 0.0147(5) Uani 1 1 d . .
C45 C 0.1766(3) 0.5372(2) 0.08508(12) 0.0140(5) Uani 1 1 d . .
C46 C 0.2471(3) 0.5705(2) 0.03438(12) 0.0161(6) Uani 1 1 d . .
C47 C 0.3321(3) 0.5083(2) 0.02215(12) 0.0180(6) Uani 1 1 d . .
H47 H 0.3801 0.5278 -0.0119 0.022 Uiso 1 1 calc R U
C48 C 0.3476(3) 0.4145(2) 0.06105(12) 0.0161(6) Uani 1 1 d . .
H48 H 0.4066 0.3712 0.0516 0.019 Uiso 1 1 calc R U
C49 C 0.2833(3) 0.3803(2) 0.11208(12) 0.0140(5) Uani 1 1 d . .
C50 C 0.1911(3) 0.4441(2) 0.12631(12) 0.0138(5) Uani 1 1 d . .
C51 C 0.0933(3) 0.6916(2) 0.03527(12) 0.0182(6) Uani 1 1 d . .
H51A H 0.1233 0.7805 0.0521 0.022 Uiso 1 1 calc R U
H51B H -0.0009 0.6673 0.0059 0.022 Uiso 1 1 calc R U
C52 C 0.2074(3) 0.6734(2) 0.00230(13) 0.0204(6) Uani 1 1 d . .
H52A H 0.1672 0.6480 -0.0429 0.024 Uiso 1 1 calc R U
H52B H 0.2926 0.7526 0.0070 0.024 Uiso 1 1 calc R U
C53 C 0.5042(3) 0.3127(2) 0.19456(12) 0.0159(6) Uani 1 1 d . .
H53 H 0.5210 0.2441 0.2193 0.019 Uiso 1 1 calc R U
C54 C 0.5341(3) 0.4230(2) 0.24257(13) 0.0207(6) Uani 1 1 d . .
H54A H 0.5235 0.4948 0.2207 0.025 Uiso 1 1 calc R U
H54B H 0.6322 0.4476 0.2673 0.025 Uiso 1 1 calc R U
H54C H 0.4656 0.3971 0.2705 0.025 Uiso 1 1 calc R U
C55 C 0.6150(3) 0.3482(3) 0.15283(13) 0.0224(6) Uani 1 1 d . .
H55A H 0.7111 0.3666 0.1786 0.027 Uiso 1 1 calc R U
H55B H 0.6124 0.4230 0.1316 0.027 Uiso 1 1 calc R U
H55C H 0.5926 0.2777 0.1215 0.027 Uiso 1 1 calc R U
C56 C 0.3023(3) 0.1361(2) 0.09260(12) 0.0175(6) Uani 1 1 d . .
H56 H 0.3728 0.1811 0.0665 0.021 Uiso 1 1 calc R U
C57 C 0.1509(3) 0.0842(3) 0.05129(14) 0.0247(6) Uani 1 1 d . .
H57A H 0.1470 0.0232 0.0183 0.030 Uiso 1 1 calc R U
H57B H 0.1279 0.1538 0.0322 0.030 Uiso 1 1 calc R U
H57C H 0.0810 0.0424 0.0770 0.030 Uiso 1 1 calc R U
C58 C 0.3424(3) 0.0282(2) 0.12131(13) 0.0240(6) Uani 1 1 d . .
H58A H 0.3391 -0.0314 0.0877 0.029 Uiso 1 1 calc R U
H58B H 0.2740 -0.0157 0.1473 0.029 Uiso 1 1 calc R U
H58C H 0.4396 0.0626 0.1473 0.029 Uiso 1 1 calc R U

loop_
_atom_site_aniso_label
_atom_site_aniso_U_11
_atom_site_aniso_U_22
_atom_site_aniso_U_33
_atom_site_aniso_U_23
_atom_site_aniso_U_13
_atom_site_aniso_U_12
As1 0.01155(14) 0.01001(13) 0.01219(15) 0.00207(10) 0.00243(10) 0.00217(10)
P9 0.0148(3) 0.0119(3) 0.0128(3) 0.0022(3) 0.0015(3) 0.0022(3)
P29 0.0130(3) 0.0118(3) 0.0141(3) 0.0017(3) 0.0023(3) 0.0022(3)
P49 0.0146(3) 0.0111(3) 0.0141(3) 0.0026(3) 0.0031(3) 0.0043(3)
C1 0.0121(12) 0.0133(12) 0.0119(13) 0.0008(10) 0.0045(10) 0.0024(10)
C2 0.0188(13) 0.0125(12) 0.0190(14) 0.0034(11) 0.0019(11) 0.0024(11)
C3 0.0221(14) 0.0214(14) 0.0161(14) 0.0049(11) -0.0045(11) 0.0043(12)
C4 0.0156(13) 0.0182(13) 0.0157(14) 0.0020(11) 0.0007(11) 0.0018(11)
C5 0.0148(13) 0.0147(13) 0.0139(13) 0.0012(10) 0.0071(10) 0.0045(10)
C6 0.0155(13) 0.0141(12) 0.0167(14) 0.0007(11) 0.0075(11) 0.0035(11)
C7 0.0204(14) 0.0103(12) 0.0231(15) 0.0032(11) 0.0069(12) 0.0044(11)
C8 0.0181(13) 0.0157(13) 0.0162(14) 0.0040(11) 0.0021(11) 0.0077(11)
C9 0.0139(13) 0.0133(12) 0.0135(13) 0.0011(10) 0.0023(10) 0.0033(10)
C10 0.0094(12) 0.0124(12) 0.0181(14) 0.0020(10) 0.0038(10) 0.0038(10)
C11 0.0311(16) 0.0164(14) 0.0213(15) 0.0003(12) -0.0053(13) 0.0007(12)
C12 0.0187(14) 0.0144(13) 0.0217(15) 0.0000(11) 0.0018(12) 0.0028(11)
C13 0.0159(13) 0.0143(12) 0.0194(14) 0.0020(11) 0.0006(11) 0.0037(11)
C14 0.0179(14) 0.0237(14) 0.0278(16) 0.0028(12) 0.0050(12) 0.0069(12)
C15 0.0226(15) 0.0274(15) 0.0228(16) 0.0053(13) -0.0052(12) 0.0082(13)
C16 0.0221(14) 0.0158(13) 0.0169(14) 0.0059(11) 0.0053(11) 0.0054(11)
C17 0.0255(15) 0.0245(15) 0.0187(15) 0.0014(12) 0.0064(12) 0.0047(13)
C18 0.0208(14) 0.0229(14) 0.0256(16) 0.0032(12) 0.0098(12) 0.0036(12)
C21 0.0147(13) 0.0152(13) 0.0158(13) 0.0041(11) 0.0042(11) 0.0059(11)
C22 0.0159(13) 0.0157(13) 0.0164(14) 0.0021(11) 0.0025(11) 0.0037(11)
C23 0.0141(13) 0.0189(14) 0.0244(15) 0.0049(12) 0.0050(11) 0.0027(11)
C24 0.0145(13) 0.0239(14) 0.0175(14) 0.0086(12) 0.0041(11) 0.0085(11)
C25 0.0163(13) 0.0204(13) 0.0149(13) 0.0052(11) 0.0035(11) 0.0090(11)
C26 0.0209(14) 0.0243(14) 0.0153(14) 0.0041(11) 0.0056(11) 0.0137(12)
C27 0.0256(15) 0.0175(13) 0.0214(15) 0.0008(11) 0.0026(12) 0.0125(12)
C28 0.0211(14) 0.0156(13) 0.0186(14) 0.0039(11) 0.0026(11) 0.0084(11)
C29 0.0152(13) 0.0146(12) 0.0139(13) 0.0042(10) 0.0016(10) 0.0062(11)
C30 0.0152(13) 0.0164(13) 0.0153(13) 0.0069(11) 0.0024(11) 0.0079(11)
C31 0.0201(14) 0.0277(15) 0.0221(15) 0.0036(12) 0.0096(12) 0.0093(12)
C32 0.0256(15) 0.0301(16) 0.0272(16) 0.0007(13) 0.0087(13) 0.0141(13)
C33 0.0132(12) 0.0178(13) 0.0174(14) 0.0033(11) 0.0032(11) 0.0057(11)
C34 0.0218(14) 0.0202(14) 0.0188(15) 0.0044(12) 0.0036(12) 0.0083(12)
C35 0.0190(14) 0.0211(14) 0.0195(15) -0.0003(12) -0.0002(12) 0.0036(12)
C36 0.0214(14) 0.0114(12) 0.0178(14) 0.0019(11) 0.0030(11) 0.0007(11)
C37 0.0305(16) 0.0157(13) 0.0232(15) 0.0069(12) 0.0031(13) 0.0066(12)
C38 0.0239(15) 0.0171(14) 0.0278(16) 0.0023(12) 0.0075(13) -0.0012(12)
C41 0.0139(12) 0.0086(11) 0.0110(13) -0.0003(10) -0.0002(10) 0.0002(10)
C42 0.0159(13) 0.0141(12) 0.0143(13) 0.0014(10) 0.0016(11) 0.0043(11)
C43 0.0183(13) 0.0163(13) 0.0197(14) -0.0001(11) 0.0007(11) 0.0084(11)
C44 0.0168(13) 0.0100(12) 0.0133(13) 0.0003(10) -0.0016(11) 0.0026(10)
C45 0.0138(12) 0.0103(12) 0.0138(13) 0.0013(10) -0.0002(10) 0.0009(10)
C46 0.0165(13) 0.0124(12) 0.0137(13) 0.0027(10) -0.0003(11) 0.0002(10)
C47 0.0169(13) 0.0184(13) 0.0172(14) 0.0054(11) 0.0059(11) 0.0033(11)
C48 0.0138(13) 0.0149(12) 0.0184(14) 0.0010(11) 0.0030(11) 0.0041(10)
C49 0.0137(12) 0.0104(12) 0.0144(13) 0.0009(10) -0.0005(10) 0.0017(10)
C50 0.0128(12) 0.0106(12) 0.0131(13) 0.0007(10) -0.0003(10) 0.0000(10)
C51 0.0204(14) 0.0125(12) 0.0180(14) 0.0046(11) -0.0011(11) 0.0044(11)
C52 0.0265(15) 0.0146(13) 0.0186(14) 0.0072(11) 0.0046(12) 0.0055(11)
C53 0.0163(13) 0.0131(12) 0.0176(14) 0.0039(11) 0.0031(11) 0.0045(10)
C54 0.0187(14) 0.0188(14) 0.0208(15) 0.0000(12) -0.0006(12) 0.0049(11)
C55 0.0161(14) 0.0253(15) 0.0250(15) 0.0053(12) 0.0060(12) 0.0059(12)
C56 0.0195(14) 0.0137(13) 0.0188(14) 0.0004(11) 0.0024(11) 0.0062(11)
C57 0.0258(15) 0.0192(14) 0.0253(16) -0.0026(12) -0.0014(13) 0.0071(12)
C58 0.0309(16) 0.0159(13) 0.0237(16) -0.0009(12) 0.0004(13) 0.0095(12)

loop_
_atom_type_symbol
_atom_type_description
_atom_type_scat_dispersion_real
_atom_type_scat_dispersion_imag
_atom_type_scat_source
C C 0.0033 0.0016
;
International Tables for Crystallography
(Vol. C, Tables 4.2.6.8 and 6.1.1.4)
;
H H 0.0000 0.0000
;
International Tables for Crystallography
(Vol. C, Table 6.1.1.4)
;
As As 0.0499 2.0058
;
International Tables for Crystallography
(Vol. C, Tables 4.2.6.8 and 6.1.1.4)
;
P P 0.1023 0.0942
;
International Tables for Crystallography
(Vol. C, Tables 4.2.6.8 and 6.1.1.4)
;

loop_
_geom_angle_atom_site_label_1
_geom_angle_atom_site_label_2
_geom_angle_atom_site_label_3
_geom_angle
C41 As1 C21 98.73(10)
C41 As1 C1 96.38(10)
C21 As1 C1 97.33(10)
C9 P9 C13 99.76(12)
C9 P9 C16 103.59(11)
C13 P9 C16 101.52(12)
C29 P29 C36 103.87(12)
C29 P29 C33 100.28(12)
C36 P29 C33 102.78(12)
C49 P49 C56 102.10(12)
C49 P49 C53 103.93(11)
C56 P49 C53 101.88(12)
C2 C1 C10 117.7(2)
C2 C1 As1 117.74(18)
C10 C1 As1 124.42(18)
C1 C2 C3 124.9(2)
C1 C2 H2 117.5
C3 C2 H2 117.5
C4 C3 C2 118.9(2)
C4 C3 H3 120.6
C2 C3 H3 120.6
C3 C4 C5 117.8(2)
C3 C4 C11 132.3(2)
C5 C4 C11 109.9(2)
C4 C5 C10 125.1(2)
C4 C5 C6 110.4(2)
C10 C5 C6 124.5(2)
C7 C6 C5 118.6(2)
C7 C6 C12 132.2(2)
C5 C6 C12 109.2(2)
C6 C7 C8 118.4(2)
C6 C7 H7 120.8
C8 C7 H7 120.8
C9 C8 C7 124.2(2)
C9 C8 H8 117.9
C7 C8 H8 117.9
C8 C9 C10 118.9(2)
C8 C9 P9 119.07(19)
C10 C9 P9 121.67(18)
C5 C10 C9 115.1(2)
C5 C10 C1 115.4(2)
C9 C10 C1 129.4(2)
C4 C11 C12 104.7(2)
C4 C11 H11A 110.8
C12 C11 H11A 110.8
C4 C11 H11B 110.8
C12 C11 H11B 110.8
H11A C11 H11B 108.9
C6 C12 C11 105.2(2)
C6 C12 H12A 110.7
C11 C12 H12A 110.7
C6 C12 H12B 110.7
C11 C12 H12B 110.7
H12A C12 H12B 108.8
C14 C13 C15 110.6(2)
C14 C13 P9 107.58(18)
C15 C13 P9 113.52(19)
C14 C13 H13 108.3
C15 C13 H13 108.3
P9 C13 H13 108.3
C13 C14 H14A 109.5
C13 C14 H14B 109.5
H14A C14 H14B 109.5
C13 C14 H14C 109.5
H14A C14 H14C 109.5
H14B C14 H14C 109.5
C13 C15 H15A 109.5
C13 C15 H15B 109.5
H15A C15 H15B 109.5
C13 C15 H15C 109.5
H15A C15 H15C 109.5
H15B C15 H15C 109.5
C18 C16 C17 109.6(2)
C18 C16 P9 114.65(19)
C17 C16 P9 106.38(17)
C18 C16 H16 108.7
C17 C16 H16 108.7
P9 C16 H16 108.7
C16 C17 H17A 109.5
C16 C17 H17B 109.5
H17A C17 H17B 109.5
C16 C17 H17C 109.5
H17A C17 H17C 109.5
H17B C17 H17C 109.5
C16 C18 H18A 109.5
C16 C18 H18B 109.5
H18A C18 H18B 109.5
C16 C18 H18C 109.5
H18A C18 H18C 109.5
H18B C18 H18C 109.5
C22 C21 C30 117.3(2)
C22 C21 As1 115.97(19)
C30 C21 As1 126.43(18)
C21 C22 C23 125.2(2)
C21 C22 H22 117.4
C23 C22 H22 117.4
C24 C23 C22 118.6(2)
C24 C23 H23 120.7
C22 C23 H23 120.7
C23 C24 C25 118.2(2)
C23 C24 C31 131.8(2)
C25 C24 C31 110.0(2)
C26 C25 C24 110.6(2)
C26 C25 C30 124.7(2)
C24 C25 C30 124.6(2)
C27 C26 C25 119.1(2)
C27 C26 C32 131.5(3)
C25 C26 C32 109.4(2)
C26 C27 C28 118.1(3)
C26 C27 H27 121.0
C28 C27 H27 121.0
C29 C28 C27 124.3(2)
C29 C28 H28 117.9
C27 C28 H28 117.9
C28 C29 C30 119.3(2)
C28 C29 P29 119.83(19)
C30 C29 P29 120.71(19)
C25 C30 C29 114.5(2)
C25 C30 C21 116.1(2)
C29 C30 C21 129.4(2)
C24 C31 C32 105.0(2)
C24 C31 H31A 110.8
C32 C31 H31A 110.8
C24 C31 H31B 110.8
C32 C31 H31B 110.8
H31A C31 H31B 108.8
C26 C32 C31 105.0(2)
C26 C32 H32A 110.8
C31 C32 H32A 110.8
C26 C32 H32B 110.8
C31 C32 H32B 110.8
H32A C32 H32B 108.8
C35 C33 C34 110.4(2)
C35 C33 P29 118.15(18)
C34 C33 P29 108.13(17)
C35 C33 H33 106.5
C34 C33 H33 106.5
P29 C33 H33 106.5
C33 C34 H34A 109.5
C33 C34 H34B 109.5
H34A C34 H34B 109.5
C33 C34 H34C 109.5
H34A C34 H34C 109.5
H34B C34 H34C 109.5
C33 C35 H35A 109.5
C33 C35 H35B 109.5
H35A C35 H35B 109.5
C33 C35 H35C 109.5
H35A C35 H35C 109.5
H35B C35 H35C 109.5
C38 C36 C37 109.3(2)
C38 C36 P29 108.12(18)
C37 C36 P29 109.43(17)
C38 C36 H36 110.0
C37 C36 H36 110.0
P29 C36 H36 110.0
C36 C37 H37A 109.5
C36 C37 H37B 109.5
H37A C37 H37B 109.5
C36 C37 H37C 109.5
H37A C37 H37C 109.5
H37B C37 H37C 109.5
C36 C38 H38A 109.5
C36 C38 H38B 109.5
H38A C38 H38B 109.5
C36 C38 H38C 109.5
H38A C38 H38C 109.5
H38B C38 H38C 109.5
C42 C41 C50 118.1(2)
C42 C41 As1 117.82(18)
C50 C41 As1 124.01(18)
C41 C42 C43 124.6(2)
C41 C42 H42 117.7
C43 C42 H42 117.7
C44 C43 C42 118.5(2)
C44 C43 H43 120.7
C42 C43 H43 120.7
C43 C44 C45 118.7(2)
C43 C44 C51 131.5(2)
C45 C44 C51 109.8(2)
C44 C45 C46 110.8(2)
C44 C45 C50 124.5(2)
C46 C45 C50 124.6(2)
C47 C46 C45 118.7(2)
C47 C46 C52 131.9(2)
C45 C46 C52 109.4(2)
C46 C47 C48 118.5(2)
C46 C47 H47 120.7
C48 C47 H47 120.7
C49 C48 C47 125.0(2)
C49 C48 H48 117.5
C47 C48 H48 117.5
C48 C49 C50 118.0(2)
C48 C49 P49 119.42(19)
C50 C49 P49 122.42(18)
C45 C50 C41 115.6(2)
C45 C50 C49 115.1(2)
C41 C50 C49 129.3(2)
C44 C51 C52 104.2(2)
C44 C51 H51A 110.9
C52 C51 H51A 110.9
C44 C51 H51B 110.9
C52 C51 H51B 110.9
H51A C51 H51B 108.9
C46 C52 C51 105.4(2)
C46 C52 H52A 110.7
C51 C52 H52A 110.7
C46 C52 H52B 110.7
C51 C52 H52B 110.7
H52A C52 H52B 108.8
C54 C53 C55 110.5(2)
C54 C53 P49 109.30(18)
C55 C53 P49 118.54(19)
C54 C53 H53 105.9
C55 C53 H53 105.9
P49 C53 H53 105.9
C53 C54 H54A 109.5
C53 C54 H54B 109.5
H54A C54 H54B 109.5
C53 C54 H54C 109.5
H54A C54 H54C 109.5
H54B C54 H54C 109.5
C53 C55 H55A 109.5
C53 C55 H55B 109.5
H55A C55 H55B 109.5
C53 C55 H55C 109.5
H55A C55 H55C 109.5
H55B C55 H55C 109.5
C57 C56 C58 110.4(2)
C57 C56 P49 109.33(19)
C58 C56 P49 109.54(18)
C57 C56 H56 109.2
C58 C56 H56 109.2
P49 C56 H56 109.2
C56 C57 H57A 109.5
C56 C57 H57B 109.5
H57A C57 H57B 109.5
C56 C57 H57C 109.5
H57A C57 H57C 109.5
H57B C57 H57C 109.5
C56 C58 H58A 109.5
C56 C58 H58B 109.5
H58A C58 H58B 109.5
C56 C58 H58C 109.5
H58A C58 H58C 109.5
H58B C58 H58C 109.5

loop_
_geom_bond_atom_site_label_1
_geom_bond_atom_site_label_2
_geom_bond_distance
As1 C41 2.002(2)
As1 C21 2.010(3)
As1 C1 2.022(2)
P9 C9 1.848(3)
P9 C13 1.871(3)
P9 C16 1.879(3)
P29 C29 1.846(3)
P29 C36 1.864(3)
P29 C33 1.879(3)
P49 C49 1.852(3)
P49 C56 1.860(3)
P49 C53 1.879(3)
C1 C2 1.383(4)
C1 C10 1.453(3)
C2 C3 1.406(4)
C2 H2 0.9500
C3 C4 1.363(4)
C3 H3 0.9500
C4 C5 1.416(4)
C4 C11 1.514(4)
C5 C10 1.415(3)
C5 C6 1.425(3)
C6 C7 1.364(4)
C6 C12 1.515(4)
C7 C8 1.404(4)
C7 H7 0.9500
C8 C9 1.391(3)
C8 H8 0.9500
C9 C10 1.439(3)
C11 C12 1.543(4)
C11 H11A 0.9900
C11 H11B 0.9900
C12 H12A 0.9900
C12 H12B 0.9900
C13 C14 1.519(4)
C13 C15 1.529(4)
C13 H13 1.0000
C14 H14A 0.9800
C14 H14B 0.9800
C14 H14C 0.9800
C15 H15A 0.9800
C15 H15B 0.9800
C15 H15C 0.9800
C16 C18 1.530(4)
C16 C17 1.532(4)
C16 H16 1.0000
C17 H17A 0.9800
C17 H17B 0.9800
C17 H17C 0.9800
C18 H18A 0.9800
C18 H18B 0.9800
C18 H18C 0.9800
C21 C22 1.391(3)
C21 C30 1.444(4)
C22 C23 1.411(4)
C22 H22 0.9500
C23 C24 1.363(4)
C23 H23 0.9500
C24 C25 1.417(4)
C24 C31 1.502(4)
C25 C26 1.415(4)
C25 C30 1.420(4)
C26 C27 1.365(4)
C26 C32 1.516(4)
C27 C28 1.404(4)
C27 H27 0.9500
C28 C29 1.388(4)
C28 H28 0.9500
C29 C30 1.445(3)
C31 C32 1.549(4)
C31 H31A 0.9900
C31 H31B 0.9900
C32 H32A 0.9900
C32 H32B 0.9900
C33 C35 1.520(4)
C33 C34 1.538(3)
C33 H33 1.0000
C34 H34A 0.9800
C34 H34B 0.9800
C34 H34C 0.9800
C35 H35A 0.9800
C35 H35B 0.9800
C35 H35C 0.9800
C36 C38 1.532(4)
C36 C37 1.539(4)
C36 H36 1.0000
C37 H37A 0.9800
C37 H37B 0.9800
C37 H37C 0.9800
C38 H38A 0.9800
C38 H38B 0.9800
C38 H38C 0.9800
C41 C42 1.393(4)
C41 C50 1.441(3)
C42 C43 1.413(4)
C42 H42 0.9500
C43 C44 1.362(4)
C43 H43 0.9500
C44 C45 1.411(4)
C44 C51 1.519(3)
C45 C46 1.413(3)
C45 C50 1.428(3)
C46 C47 1.358(4)
C46 C52 1.509(3)
C47 C48 1.406(3)
C47 H47 0.9500
C48 C49 1.386(3)
C48 H48 0.9500
C49 C50 1.449(4)
C51 C52 1.547(4)
C51 H51A 0.9900
C51 H51B 0.9900
C52 H52A 0.9900
C52 H52B 0.9900
C53 C54 1.530(4)
C53 C55 1.527(4)
C53 H53 1.0000
C54 H54A 0.9800
C54 H54B 0.9800
C54 H54C 0.9800
C55 H55A 0.9800
C55 H55B 0.9800
C55 H55C 0.9800
C56 C57 1.532(4)
C56 C58 1.533(4)
C56 H56 1.0000
C57 H57A 0.9800
C57 H57B 0.9800
C57 H57C 0.9800
C58 H58A 0.9800
C58 H58B 0.9800
C58 H58C 0.9800

loop_
_geom_torsion_atom_site_label_1
_geom_torsion_atom_site_label_2
_geom_torsion_atom_site_label_3
_geom_torsion_atom_site_label_4
_geom_torsion
C10 C1 C2 C3 0.4(4)
As1 C1 C2 C3 176.0(2)
C1 C2 C3 C4 -2.6(4)
C2 C3 C4 C5 1.4(4)
C2 C3 C4 C11 178.9(3)
C3 C4 C5 C10 2.0(4)
C11 C4 C5 C10 -176.1(2)
C3 C4 C5 C6 -179.4(2)
C11 C4 C5 C6 2.6(3)
C4 C5 C6 C7 -176.6(2)
C10 C5 C6 C7 2.0(4)
C4 C5 C6 C12 2.3(3)
C10 C5 C6 C12 -179.0(2)
C5 C6 C7 C8 1.8(4)
C12 C6 C7 C8 -176.9(3)
C6 C7 C8 C9 -2.3(4)
C7 C8 C9 C10 -1.0(4)
C7 C8 C9 P9 172.7(2)
C13 P9 C9 C8 53.5(2)
C16 P9 C9 C8 -51.0(2)
C13 P9 C9 C10 -133.0(2)
C16 P9 C9 C10 122.5(2)
C4 C5 C10 C9 173.4(2)
C6 C5 C10 C9 -5.1(4)
C4 C5 C10 C1 -4.0(4)
C6 C5 C10 C1 177.5(2)
C8 C9 C10 C5 4.4(3)
P9 C9 C10 C5 -169.08(18)
C8 C9 C10 C1 -178.6(2)
P9 C9 C10 C1 7.9(4)
C2 C1 C10 C5 2.8(3)
As1 C1 C10 C5 -172.56(17)
C2 C1 C10 C9 -174.2(2)
As1 C1 C10 C9 10.5(4)
C3 C4 C11 C12 176.1(3)
C5 C4 C11 C12 -6.2(3)
C7 C6 C12 C11 172.7(3)
C5 C6 C12 C11 -6.1(3)
C4 C11 C12 C6 7.2(3)
C9 P9 C13 C14 75.48(19)
C16 P9 C13 C14 -178.35(18)
C9 P9 C13 C15 -161.79(19)
C16 P9 C13 C15 -55.6(2)
C9 P9 C16 C18 -34.9(2)
C13 P9 C16 C18 -138.0(2)
C9 P9 C16 C17 -156.18(18)
C13 P9 C16 C17 100.68(19)
C30 C21 C22 C23 -1.9(4)
As1 C21 C22 C23 171.8(2)
C21 C22 C23 C24 2.0(4)
C22 C23 C24 C25 0.1(4)
C22 C23 C24 C31 179.3(3)
C23 C24 C25 C26 177.2(2)
C31 C24 C25 C26 -2.2(3)
C23 C24 C25 C30 -2.2(4)
C31 C24 C25 C30 178.5(2)
C24 C25 C26 C27 -178.3(2)
C30 C25 C26 C27 1.0(4)
C24 C25 C26 C32 1.1(3)
C30 C25 C26 C32 -179.5(2)
C25 C26 C27 C28 -1.9(4)
C32 C26 C27 C28 178.8(3)
C26 C27 C28 C29 0.1(4)
C27 C28 C29 C30 2.6(4)
C27 C28 C29 P29 -172.7(2)
C36 P29 C29 C28 -36.4(2)
C33 P29 C29 C28 69.7(2)
C36 P29 C29 C30 148.4(2)
C33 P29 C29 C30 -105.5(2)
C26 C25 C30 C29 1.5(4)
C24 C25 C30 C29 -179.2(2)
C26 C25 C30 C21 -177.1(2)
C24 C25 C30 C21 2.1(4)
C28 C29 C30 C25 -3.2(3)
P29 C29 C30 C25 172.03(18)
C28 C29 C30 C21 175.3(2)
P29 C29 C30 C21 -9.5(4)
C22 C21 C30 C25 -0.1(3)
As1 C21 C30 C25 -173.12(18)
C22 C21 C30 C29 -178.6(2)
As1 C21 C30 C29 8.4(4)
C23 C24 C31 C32 -177.0(3)
C25 C24 C31 C32 2.2(3)
C27 C26 C32 C31 179.7(3)
C25 C26 C32 C31 0.3(3)
C24 C31 C32 C26 -1.5(3)
C29 P29 C33 C35 -66.8(2)
C36 P29 C33 C35 40.1(2)
C29 P29 C33 C34 59.5(2)
C36 P29 C33 C34 166.38(18)
C29 P29 C36 C38 173.00(18)
C33 P29 C36 C38 68.8(2)
C29 P29 C36 C37 -68.1(2)
C33 P29 C36 C37 -172.23(19)
C50 C41 C42 C43 -0.4(4)
As1 C41 C42 C43 176.25(19)
C41 C42 C43 C44 -1.2(4)
C42 C43 C44 C45 0.7(4)
C42 C43 C44 C51 179.6(2)
C43 C44 C45 C46 178.9(2)
C51 C44 C45 C46 -0.2(3)
C43 C44 C45 C50 1.4(4)
C51 C44 C45 C50 -177.7(2)
C44 C45 C46 C47 -175.7(2)
C50 C45 C46 C47 1.9(4)
C44 C45 C46 C52 3.3(3)
C50 C45 C46 C52 -179.1(2)
C45 C46 C47 C48 -0.8(4)
C52 C46 C47 C48 -179.5(3)
C46 C47 C48 C49 -0.6(4)
C47 C48 C49 C50 1.0(4)
C47 C48 C49 P49 177.1(2)
C56 P49 C49 C48 -38.1(2)
C53 P49 C49 C48 67.6(2)
C56 P49 C49 C50 137.9(2)
C53 P49 C49 C50 -116.4(2)
C44 C45 C50 C41 -2.9(3)
C46 C45 C50 C41 179.9(2)
C44 C45 C50 C49 175.7(2)
C46 C45 C50 C49 -1.4(3)
C42 C41 C50 C45 2.3(3)
As1 C41 C50 C45 -174.15(17)
C42 C41 C50 C49 -176.1(2)
As1 C41 C50 C49 7.5(4)
C48 C49 C50 C45 0.0(3)
P49 C49 C50 C45 -175.99(17)
C48 C49 C50 C41 178.4(2)
P49 C49 C50 C41 2.4(4)
C43 C44 C51 C52 178.2(3)
C45 C44 C51 C52 -2.9(3)
C47 C46 C52 C51 173.8(3)
C45 C46 C52 C51 -5.0(3)
C44 C51 C52 C46 4.6(3)
C49 P49 C53 C54 65.75(19)
C56 P49 C53 C54 171.58(17)
C49 P49 C53 C55 -62.0(2)
C56 P49 C53 C55 43.8(2)
C49 P49 C56 C57 -66.8(2)
C53 P49 C56 C57 -174.09(18)
C49 P49 C56 C58 172.12(18)
C53 P49 C56 C58 64.9(2)
